data_7159651
loop_
_publ_author_name
'Dahiya, Pooja'
'Yadav, Anoop'
'Peddinti, Rama Krishna'

_publ_section_title
;
 Spirocyclization and Michael addition of 3-benzylidene succinimides:
 route to spirocyclopentapyrrolidine-tetraones and benzylidene
 <i>N</i>-arylpyrrolidine-diones.
;
_journal_issue 46
_journal_name_full 'Organic &amp; biomolecular chemistry'
_journal_page_first 9192
_journal_page_last 9199
_journal_paper_doi 10.1039/d3ob01629c
_journal_volume 21
_journal_year 2023
_chemical_formula_moiety 'C33 H23 N O5 S'
_chemical_formula_sum 'C33 H22 N O5 S'
_chemical_formula_weight 544.57
_space_group_crystal_system triclinic
_space_group_IT_number 2
_space_group_name_Hall '-P 1'
_space_group_name_H-M_alt 'P -1'
_atom_sites_solution_hydrogens geom
_audit_creation_date 2022-11-14
_audit_creation_method
;
Olex2 1.2-ac3
(compiled 2017.08.10 svn.r3458 for OlexSys, GUI svn.r5381)
;
_audit_update_record
;
2022-12-17 deposited with the CCDC.	2023-10-31 downloaded from the CCDC.
;
_cell_angle_alpha 114.144(6)
_cell_angle_beta 108.931(7)
_cell_angle_gamma 92.315(7)
_cell_formula_units_Z 2
_cell_length_a 10.988(2)
_cell_length_b 11.648(2)
_cell_length_c 12.588(3)
_cell_measurement_reflns_used 9083
_cell_measurement_temperature 250(2)
_cell_measurement_theta_max 27.52
_cell_measurement_theta_min 2.19
_cell_volume 1362.4(5)
_computing_cell_refinement 'SAINT V8.40B (?, 2016)'
_computing_data_reduction 'SAINT V8.40B (?, 2016)'
_computing_molecular_graphics 'Olex2 (Dolomanov et al., 2009)'
_computing_publication_material 'Olex2 (Dolomanov et al., 2009)'
_computing_structure_refinement 'ShelXL (Sheldrick, 2015)'
_computing_structure_solution 'ShelXT (Sheldrick, 2015)'
_diffrn_ambient_temperature 250.0
_diffrn_measured_fraction_theta_full 0.996
_diffrn_measured_fraction_theta_max 0.996
_diffrn_measurement_device_type 'Bruker APEX-II CCD'
_diffrn_measurement_method '\f and \w scans'
_diffrn_radiation_type MoK\a
_diffrn_radiation_wavelength 0.71073
_diffrn_reflns_av_R_equivalents 0.0379
_diffrn_reflns_av_unetI/netI 0.0210
_diffrn_reflns_Laue_measured_fraction_full 0.996
_diffrn_reflns_Laue_measured_fraction_max 0.996
_diffrn_reflns_limit_h_max 13
_diffrn_reflns_limit_h_min -13
_diffrn_reflns_limit_k_max 13
_diffrn_reflns_limit_k_min -13
_diffrn_reflns_limit_l_max 14
_diffrn_reflns_limit_l_min -14
_diffrn_reflns_number 46666
_diffrn_reflns_point_group_measured_fraction_full 0.996
_diffrn_reflns_point_group_measured_fraction_max 0.996
_diffrn_reflns_theta_full 24.999
_diffrn_reflns_theta_max 24.999
_diffrn_reflns_theta_min 2.000
_exptl_absorpt_coefficient_mu 0.163
_exptl_absorpt_correction_T_max 0.7457
_exptl_absorpt_correction_T_min 0.7042
_exptl_absorpt_correction_type none
_exptl_absorpt_process_details
;
SADABS-2016/2 (Bruker,2016/2) was used for absorption correction.
wR2(int) was 0.0903 before and 0.0545 after correction.
The Ratio of minimum to maximum transmission is 0.9443.
The \l/2 correction factor is Not present.
;
_exptl_crystal_colour colourless
_exptl_crystal_colour_primary colourless
_exptl_crystal_density_diffrn 1.327
_exptl_crystal_description cubic
_exptl_crystal_F_000 566
_exptl_crystal_size_max 0.143
_exptl_crystal_size_mid 0.112
_exptl_crystal_size_min 0.098
_refine_diff_density_max 0.641
_refine_diff_density_min -0.685
_refine_diff_density_rms 0.060
_refine_ls_extinction_method none
_refine_ls_goodness_of_fit_ref 1.074
_refine_ls_hydrogen_treatment constr
_refine_ls_matrix_type full
_refine_ls_number_parameters 362
_refine_ls_number_reflns 4779
_refine_ls_number_restraints 0
_refine_ls_restrained_S_all 1.074
_refine_ls_R_factor_all 0.0669
_refine_ls_R_factor_gt 0.0597
_refine_ls_shift/su_max 0.004
_refine_ls_shift/su_mean 0.000
_refine_ls_structure_factor_coef Fsqd
_refine_ls_weighting_details 'w=1/[\s^2^(Fo^2^)+(0.0915P)^2^+0.9165P] where P=(Fo^2^+2Fc^2^)/3'
_refine_ls_weighting_scheme calc
_refine_ls_wR_factor_gt 0.1687
_refine_ls_wR_factor_ref 0.1770
_reflns_Friedel_coverage 0.000
_reflns_number_gt 4133
_reflns_number_total 4779
_reflns_threshold_expression 'I > 2\s(I)'
_cod_data_source_file d3ob01629c2.cif
_cod_data_source_block mo_jrk_pd_51a_0m
_cod_depositor_comments 'Adding full bibliography for 7159651--7159652.cif.'
_cod_database_code 7159651
_shelx_shelxl_version_number 2018/3
_shelx_space_group_comment
;
The symmetry employed for this shelxl refinement is uniquely defined
by the following loop, which should always be used as a source of
symmetry information in preference to the above space-group names.
They are only intended as comments.
;
_olex2_refinement_description
;
1. Fixed Uiso
 At 1.2 times of:
  All C(H) groups
 At 1.5 times of:
  All C(H,H,H) groups
2.a Ternary CH refined with riding coordinates:
 C00A(H00A), C00D(H00D), C00G(H00G), C00H(H00H)
2.b Aromatic/amide H refined with riding coordinates:
 C00N(H00N), C00O(H00O), C00Q(H00Q), C00R(H00R), C00S(H00S), C00T(H00T),
 C00U(H00U), C00W(H00W), C00X(H00X), C00Y(H00Y), C00Z(H00Z), C010(H010),
 C011(H011), C012(H012), C013(H013), C1(H1)
2.c Idealised Me refined as rotating group:
 C014(H01A,H01B,H01C)
;
_olex2_submission_special_instructions 'No special instructions were received'

loop_
_space_group_symop_operation_xyz
'x, y, z'
'-x, -y, -z'

loop_
_atom_site_label
_atom_site_type_symbol
_atom_site_fract_x
_atom_site_fract_y
_atom_site_fract_z
_atom_site_U_iso_or_equiv
_atom_site_adp_type
_atom_site_occupancy
_atom_site_site_symmetry_order
_atom_site_calc_flag
_atom_site_refinement_flags_posn
_atom_site_refinement_flags_adp
_atom_site_refinement_flags_occupancy
_atom_site_disorder_assembly
_atom_site_disorder_group
S1 S 0.65678(11) 0.23482(11) 0.61297(11) 0.0913(4) Uani 1 1 d . . . . .
O1 O 0.6586(2) 0.56955(18) 0.26412(19) 0.0693(6) Uani 1 1 d . . . . .
O2 O 0.7185(2) 0.17853(17) 0.24555(18) 0.0646(6) Uani 1 1 d . . . . .
O3 O 0.9242(2) 0.77130(19) 0.5888(2) 0.0781(7) Uani 1 1 d . . . . .
O4 O 1.00823(17) 0.5639(2) 0.69494(18) 0.0629(6) Uani 1 1 d . . . . .
O5 O 0.56407(17) 0.5435(2) 0.65299(18) 0.0605(5) Uani 1 1 d . . . . .
N1 N 0.67116(19) 0.35999(17) 0.22323(17) 0.0362(4) Uani 1 1 d . . . . .
C1 C 0.7011(3) 0.4926(2) 0.2987(2) 0.0423(5) Uani 1 1 d . . . . .
C2 C 0.7946(2) 0.5197(2) 0.4272(2) 0.0374(5) Uani 1 1 d . . . . .
H00H H 0.882657 0.561426 0.441713 0.045 Uiso 1 1 calc R . . . .
C3 C 0.7514(2) 0.6023(2) 0.5340(2) 0.0375(5) Uani 1 1 d . . . . .
H00A H 0.657036 0.603162 0.498074 0.045 Uiso 1 1 calc R . . . .
C4 C 0.7689(2) 0.5294(2) 0.6163(2) 0.0387(5) Uani 1 1 d . . . . .
C5 C 0.7314(2) 0.3855(2) 0.5136(2) 0.0381(5) Uani 1 1 d . . . . .
H00G H 0.635677 0.366351 0.465545 0.046 Uiso 1 1 calc R . . . .
C6 C 0.8006(2) 0.3888(2) 0.4258(2) 0.0370(5) Uani 1 1 d . . . . .
H00D H 0.892612 0.378550 0.456396 0.044 Uiso 1 1 calc R . . . .
C7 C 0.7280(2) 0.2930(2) 0.2906(2) 0.0404(5) Uani 1 1 d . . . . .
C8 C 0.8290(2) 0.7404(2) 0.6059(2) 0.0446(6) Uani 1 1 d . . . . .
C9 C 0.7871(3) 0.8356(2) 0.7019(2) 0.0446(6) Uani 1 1 d . . . . .
C10 C 0.8825(3) 0.9327(3) 0.8078(3) 0.0611(8) Uani 1 1 d . . . . .
H00U H 0.971687 0.936909 0.818950 0.073 Uiso 1 1 calc R . . . .
C11 C 0.8445(5) 1.0244(3) 0.8979(3) 0.0819(12) Uani 1 1 d . . . . .
H00Y H 0.908440 1.089001 0.971612 0.098 Uiso 1 1 calc R . . . .
C12 C 0.7132(5) 1.0200(4) 0.8784(4) 0.0830(12) Uani 1 1 d . . . . .
H013 H 0.688323 1.081907 0.939435 0.100 Uiso 1 1 calc R . . . .
C13 C 0.6194(4) 0.9279(3) 0.7729(4) 0.0735(10) Uani 1 1 d . . . . .
H00Z H 0.530141 0.928186 0.759338 0.088 Uiso 1 1 calc R . . . .
C14 C 0.6554(3) 0.8336(3) 0.6854(3) 0.0563(7) Uani 1 1 d . . . . .
H00T H 0.590437 0.767472 0.614023 0.068 Uiso 1 1 calc R . . . .
C15 C 0.9077(2) 0.5636(2) 0.7146(2) 0.0421(5) Uani 1 1 d . . . . .
C16 C 0.8974(2) 0.5970(2) 0.8376(2) 0.0420(5) Uani 1 1 d . . . . .
C17 C 0.9977(3) 0.6332(3) 0.9533(3) 0.0559(7) Uani 1 1 d . . . . .
H00Q H 1.086336 0.640721 0.962139 0.067 Uiso 1 1 calc R . . . .
C18 C 0.9616(4) 0.6578(3) 1.0548(3) 0.0685(9) Uani 1 1 d . . . . .
H00X H 1.027060 0.682811 1.134438 0.082 Uiso 1 1 calc R . . . .
C19 C 0.8316(4) 0.6463(3) 1.0416(3) 0.0687(9) Uani 1 1 d . . . . .
H011 H 0.810632 0.663508 1.112657 0.082 Uiso 1 1 calc R . . . .
C20 C 0.7313(3) 0.6103(3) 0.9272(3) 0.0546(7) Uani 1 1 d . . . . .
H00R H 0.642776 0.601645 0.918842 0.066 Uiso 1 1 calc R . . . .
C21 C 0.7664(2) 0.5872(2) 0.8249(2) 0.0418(5) Uani 1 1 d . . . . .
C22 C 0.6818(2) 0.5527(2) 0.6943(2) 0.0417(5) Uani 1 1 d . . . . .
C23 C 0.7593(3) 0.2858(2) 0.5596(2) 0.0476(6) Uani 1 1 d . . . . .
C24 C 0.8708(3) 0.2186(2) 0.5650(2) 0.0441(6) Uani 1 1 d . . . . .
H1 H 0.941702 0.232193 0.542437 0.053 Uiso 1 1 calc R . . . .
C25 C 0.8498(5) 0.1286(3) 0.6115(3) 0.0808(11) Uani 1 1 d . . . . .
H012 H 0.907200 0.072662 0.620880 0.097 Uiso 1 1 calc R . . . .
C26 C 0.7445(5) 0.1299(3) 0.6400(3) 0.0838(12) Uani 1 1 d . . . . .
H010 H 0.721133 0.076593 0.672607 0.101 Uiso 1 1 calc R . . . .
C27 C 0.5908(2) 0.2999(2) 0.0924(2) 0.0388(5) Uani 1 1 d . . . . .
C28 C 0.4945(3) 0.1918(2) 0.0436(2) 0.0505(6) Uani 1 1 d . . . . .
H00N H 0.482886 0.157064 0.096008 0.061 Uiso 1 1 calc R . . . .
C29 C 0.4155(3) 0.1355(3) -0.0823(3) 0.0616(8) Uani 1 1 d . . . . .
H00S H 0.350442 0.062023 -0.115195 0.074 Uiso 1 1 calc R . . . .
C30 C 0.4309(3) 0.1858(3) -0.1612(3) 0.0646(8) Uani 1 1 d . . . . .
C31 C 0.5264(3) 0.2935(3) -0.1107(3) 0.0633(8) Uani 1 1 d . . . . .
H00W H 0.537002 0.329452 -0.162568 0.076 Uiso 1 1 calc R . . . .
C32 C 0.6073(3) 0.3503(3) 0.0152(2) 0.0492(6) Uani 1 1 d . . . . .
H00O H 0.673273 0.422935 0.047712 0.059 Uiso 1 1 calc R . . . .
C33 C 0.3432(5) 0.1230(4) -0.2994(3) 0.1044(16) Uani 1 1 d . . . . .
H01A H 0.395451 0.087168 -0.349542 0.157 Uiso 1 1 calc GR . . . .
H01B H 0.302422 0.186678 -0.321331 0.157 Uiso 1 1 calc GR . . . .
H01C H 0.275623 0.055010 -0.315740 0.157 Uiso 1 1 calc GR . . . .

loop_
_atom_site_aniso_label
_atom_site_aniso_U_11
_atom_site_aniso_U_22
_atom_site_aniso_U_33
_atom_site_aniso_U_23
_atom_site_aniso_U_13
_atom_site_aniso_U_12
S1 0.0969(7) 0.1008(8) 0.1009(8) 0.0650(7) 0.0426(6) 0.0043(6)
O1 0.1101(18) 0.0383(10) 0.0488(11) 0.0192(9) 0.0164(11) 0.0210(10)
O2 0.0983(16) 0.0326(10) 0.0445(10) 0.0122(8) 0.0112(10) 0.0140(9)
O3 0.0715(14) 0.0463(11) 0.0982(17) 0.0000(11) 0.0545(13) -0.0115(10)
O4 0.0358(10) 0.0873(15) 0.0503(11) 0.0161(10) 0.0178(8) 0.0029(9)
O5 0.0367(10) 0.0917(15) 0.0517(11) 0.0299(11) 0.0186(8) 0.0067(9)
N1 0.0425(10) 0.0314(9) 0.0315(9) 0.0109(8) 0.0141(8) 0.0062(8)
C1 0.0531(14) 0.0334(12) 0.0381(12) 0.0132(10) 0.0182(11) 0.0067(10)
C2 0.0402(12) 0.0321(11) 0.0350(12) 0.0096(9) 0.0157(10) 0.0014(9)
C3 0.0360(11) 0.0348(12) 0.0358(12) 0.0102(9) 0.0140(9) 0.0024(9)
C4 0.0335(11) 0.0423(12) 0.0336(11) 0.0108(10) 0.0134(9) 0.0009(9)
C5 0.0375(12) 0.0382(12) 0.0319(11) 0.0123(10) 0.0103(9) -0.0006(9)
C6 0.0372(12) 0.0357(11) 0.0343(11) 0.0128(9) 0.0128(9) 0.0041(9)
C7 0.0491(13) 0.0336(12) 0.0377(12) 0.0144(10) 0.0175(10) 0.0078(10)
C8 0.0407(13) 0.0377(12) 0.0459(14) 0.0096(11) 0.0172(11) 0.0021(10)
C9 0.0596(15) 0.0331(12) 0.0426(13) 0.0159(10) 0.0221(12) 0.0116(10)
C10 0.076(2) 0.0425(14) 0.0475(15) 0.0122(12) 0.0128(14) 0.0133(13)
C11 0.131(4) 0.0470(17) 0.0448(17) 0.0098(14) 0.0193(19) 0.0181(19)
C12 0.140(4) 0.063(2) 0.077(2) 0.035(2) 0.070(3) 0.048(2)
C13 0.100(3) 0.0617(19) 0.099(3) 0.045(2) 0.071(2) 0.0390(19)
C14 0.0648(17) 0.0481(15) 0.0708(18) 0.0286(14) 0.0397(15) 0.0187(13)
C15 0.0359(12) 0.0423(13) 0.0375(12) 0.0095(10) 0.0124(10) 0.0025(10)
C16 0.0455(13) 0.0362(12) 0.0369(12) 0.0111(10) 0.0135(10) 0.0061(10)
C17 0.0527(15) 0.0533(15) 0.0425(14) 0.0130(12) 0.0063(12) 0.0053(12)
C18 0.085(2) 0.0646(19) 0.0359(14) 0.0136(13) 0.0098(14) 0.0111(16)
C19 0.096(3) 0.070(2) 0.0411(15) 0.0200(14) 0.0319(16) 0.0202(18)
C20 0.0670(17) 0.0555(16) 0.0458(15) 0.0189(12) 0.0305(13) 0.0187(13)
C21 0.0474(13) 0.0373(12) 0.0382(12) 0.0128(10) 0.0183(10) 0.0084(10)
C22 0.0380(13) 0.0449(13) 0.0396(12) 0.0144(10) 0.0178(10) 0.0036(10)
C23 0.0560(15) 0.0430(13) 0.0328(12) 0.0139(10) 0.0090(11) -0.0047(11)
C24 0.0693(16) 0.0353(12) 0.0353(12) 0.0222(10) 0.0204(11) 0.0119(11)
C25 0.110(3) 0.063(2) 0.060(2) 0.0328(17) 0.014(2) 0.019(2)
C26 0.125(3) 0.064(2) 0.0566(19) 0.0365(17) 0.018(2) -0.011(2)
C27 0.0455(13) 0.0337(11) 0.0328(11) 0.0103(9) 0.0150(10) 0.0095(9)
C28 0.0619(16) 0.0404(13) 0.0408(13) 0.0133(11) 0.0162(12) 0.0025(11)
C29 0.0667(18) 0.0389(14) 0.0505(16) 0.0066(12) 0.0056(14) 0.0019(12)
C30 0.086(2) 0.0462(15) 0.0365(14) 0.0075(12) 0.0063(14) 0.0219(15)
C31 0.095(2) 0.0523(16) 0.0407(14) 0.0222(13) 0.0205(15) 0.0184(15)
C32 0.0615(16) 0.0448(14) 0.0394(13) 0.0187(11) 0.0168(12) 0.0082(12)
C33 0.145(4) 0.068(2) 0.0429(18) 0.0076(16) -0.012(2) 0.022(2)

loop_
_atom_type_symbol
_atom_type_description
_atom_type_scat_dispersion_real
_atom_type_scat_dispersion_imag
_atom_type_scat_source
C C 0.0033 0.0016 'International Tables Vol C Tables 4.2.6.8 and 6.1.1.4'
H H 0.0000 0.0000 'International Tables Vol C Tables 4.2.6.8 and 6.1.1.4'
N N 0.0061 0.0033 'International Tables Vol C Tables 4.2.6.8 and 6.1.1.4'
O O 0.0106 0.0060 'International Tables Vol C Tables 4.2.6.8 and 6.1.1.4'
S S 0.1246 0.1234 'International Tables Vol C Tables 4.2.6.8 and 6.1.1.4'

loop_
_geom_angle_atom_site_label_1
_geom_angle_atom_site_label_2
_geom_angle_atom_site_label_3
_geom_angle
_geom_angle_site_symmetry_1
_geom_angle_site_symmetry_3
_geom_angle_publ_flag
C26 S1 C23 93.47(19) . . ?
C1 N1 C7 112.22(19) . . ?
C1 N1 C27 123.81(19) . . ?
C7 N1 C27 123.97(18) . . ?
O1 C1 N1 124.7(2) . . ?
O1 C1 C2 126.9(2) . . ?
N1 C1 C2 108.37(19) . . ?
C1 C2 C3 114.34(19) . . ?
C1 C2 C6 105.29(18) . . ?
C6 C2 C3 108.46(18) . . ?
C2 C3 C4 104.42(18) . . ?
C8 C3 C2 112.17(19) . . ?
C8 C3 C4 113.72(19) . . ?
C3 C4 C5 101.38(17) . . ?
C15 C4 C3 113.65(19) . . ?
C15 C4 C5 112.49(19) . . ?
C15 C4 C22 103.22(19) . . ?
C22 C4 C3 116.0(2) . . ?
C22 C4 C5 110.39(18) . . ?
C6 C5 C4 102.77(17) . . ?
C23 C5 C4 116.82(19) . . ?
C23 C5 C6 115.2(2) . . ?
C2 C6 C5 104.92(18) . . ?
C7 C6 C2 105.03(18) . . ?
C7 C6 C5 113.44(19) . . ?
O2 C7 N1 124.5(2) . . ?
O2 C7 C6 127.3(2) . . ?
N1 C7 C6 108.22(18) . . ?
O3 C8 C3 121.4(2) . . ?
O3 C8 C9 120.4(2) . . ?
C9 C8 C3 118.2(2) . . ?
C10 C9 C8 118.5(3) . . ?
C10 C9 C14 119.5(3) . . ?
C14 C9 C8 122.0(2) . . ?
C9 C10 C11 119.2(3) . . ?
C12 C11 C10 119.9(3) . . ?
C13 C12 C11 121.1(3) . . ?
C12 C13 C14 119.7(4) . . ?
C13 C14 C9 120.5(3) . . ?
O4 C15 C4 125.8(2) . . ?
O4 C15 C16 126.0(2) . . ?
C16 C15 C4 108.2(2) . . ?
C17 C16 C15 128.6(2) . . ?
C17 C16 C21 121.3(2) . . ?
C21 C16 C15 110.1(2) . . ?
C18 C17 C16 117.2(3) . . ?
C19 C18 C17 121.3(3) . . ?
C18 C19 C20 121.9(3) . . ?
C19 C20 C21 117.2(3) . . ?
C16 C21 C22 110.0(2) . . ?
C20 C21 C16 120.9(2) . . ?
C20 C21 C22 129.1(2) . . ?
O5 C22 C4 124.8(2) . . ?
O5 C22 C21 126.9(2) . . ?
C21 C22 C4 108.3(2) . . ?
C5 C23 S1 120.8(2) . . ?
C24 C23 S1 110.87(19) . . ?
C24 C23 C5 128.3(2) . . ?
C25 C24 C23 106.7(3) . . ?
C26 C25 C24 115.3(3) . . ?
C25 C26 S1 113.6(3) . . ?
C28 C27 N1 119.9(2) . . ?
C32 C27 N1 120.2(2) . . ?
C32 C27 C28 119.9(2) . . ?
C29 C28 C27 119.7(3) . . ?
C28 C29 C30 121.0(3) . . ?
C29 C30 C33 120.4(3) . . ?
C31 C30 C29 118.4(3) . . ?
C31 C30 C33 121.2(3) . . ?
C30 C31 C32 121.3(3) . . ?
C27 C32 C31 119.8(3) . . ?

loop_
_geom_bond_atom_site_label_1
_geom_bond_atom_site_label_2
_geom_bond_distance
_geom_bond_site_symmetry_2
_geom_bond_publ_flag
S1 C23 1.684(3) . ?
S1 C26 1.661(4) . ?
O1 C1 1.197(3) . ?
O2 C7 1.201(3) . ?
O3 C8 1.204(3) . ?
O4 C15 1.208(3) . ?
O5 C22 1.210(3) . ?
N1 C1 1.397(3) . ?
N1 C7 1.398(3) . ?
N1 C27 1.430(3) . ?
C1 C2 1.500(3) . ?
C3 C2 1.534(3) . ?
C3 C4 1.560(3) . ?
C3 C8 1.526(3) . ?
C4 C5 1.574(3) . ?
C4 C15 1.529(3) . ?
C4 C22 1.537(3) . ?
C5 C23 1.497(3) . ?
C6 C2 1.522(3) . ?
C6 C5 1.542(3) . ?
C7 C6 1.508(3) . ?
C8 C9 1.486(3) . ?
C9 C10 1.385(4) . ?
C9 C14 1.391(4) . ?
C10 C11 1.397(5) . ?
C11 C12 1.378(6) . ?
C13 C12 1.354(6) . ?
C14 C13 1.380(4) . ?
C16 C15 1.479(3) . ?
C16 C17 1.390(4) . ?
C16 C21 1.391(3) . ?
C17 C18 1.382(5) . ?
C18 C19 1.378(5) . ?
C20 C19 1.380(4) . ?
C21 C20 1.388(4) . ?
C22 C21 1.472(3) . ?
C23 C24 1.478(4) . ?
C25 C24 1.437(4) . ?
C26 C25 1.317(6) . ?
C27 C28 1.385(4) . ?
C27 C32 1.377(4) . ?
C28 C29 1.381(4) . ?
C29 C30 1.391(5) . ?
C30 C31 1.374(5) . ?
C30 C33 1.518(4) . ?
C32 C31 1.386(4) . ?
